data_4513727
loop_
_publ_author_name
'Crochet, Aur\'elien'
'Brog, Jean-Pierre'
'Fromm, Katharina M.'

_publ_section_title
;
 Mixed Metal Multinuclear Cr(III) Cage Compounds and Coordination Polymers
 Based on Unsubstituted Phenolate: Design, Synthesis, Mechanism, and
 Properties
;
_journal_issue 1
_journal_name_full 'Crystal Growth &amp; Design'
_journal_page_first 189
_journal_paper_doi 10.1021/acs.cgd.5b01084
_journal_volume 16
_journal_year 2016
_chemical_formula_moiety '[Cr (O1C6H5)3 (O1H1) Li2 (C4H8O)3]2'
_chemical_formula_sum 'C72 H90 Cr2 Li4 O16'
_chemical_formula_weight 1342.32
_space_group_crystal_system monoclinic
_space_group_IT_number 14
_space_group_name_Hall '-P 2yn'
_space_group_name_H-M_alt 'P 1 21/n 1'
_symmetry_space_group_name_Hall '-P 2yn'
_symmetry_space_group_name_H-M 'P 1 21/n 1'
_atom_sites_solution_hydrogens mixed
_audit_creation_method SHELXL-2014/7
_cell_angle_alpha 90
_cell_angle_beta 106.529(3)
_cell_angle_gamma 90
_cell_formula_units_Z 2
_cell_length_a 15.3093(5)
_cell_length_b 13.7569(3)
_cell_length_c 17.2503(6)
_cell_measurement_reflns_used 17363
_cell_measurement_temperature 200(2)
_cell_measurement_theta_max 24.8
_cell_measurement_theta_min 1.4
_cell_volume 3482.93(19)
_computing_cell_refinement 'X-Area (Stoe & Cie, 2009)'
_computing_data_collection 'X-Area (Stoe & Cie, 2009)'
_computing_data_reduction 'X-RED32(Stoe & Cie, 2009)'
_computing_structure_refinement 'SHELXL-2014/7 (Sheldrick, 2014)'
_computing_structure_solution 'SHELXS-97 (Sheldrick, 2008)'
_diffrn_ambient_temperature 293(2)
_diffrn_detector_area_resol_mean 6.67
_diffrn_measured_fraction_theta_full 0.933
_diffrn_measured_fraction_theta_max 0.933
_diffrn_measurement_device_type 'STOE IPDS 2T'
_diffrn_measurement_method 'rotation method'
_diffrn_radiation_monochromator graphite
_diffrn_radiation_probe x-ray
_diffrn_radiation_type MoK\a
_diffrn_radiation_wavelength 0.71073
_diffrn_reflns_av_R_equivalents 0.1447
_diffrn_reflns_av_unetI/netI 0.0944
_diffrn_reflns_laue_measured_fraction_full 0.933
_diffrn_reflns_laue_measured_fraction_max 0.933
_diffrn_reflns_limit_h_max 16
_diffrn_reflns_limit_h_min -17
_diffrn_reflns_limit_k_max 15
_diffrn_reflns_limit_k_min -15
_diffrn_reflns_limit_l_max 20
_diffrn_reflns_limit_l_min -20
_diffrn_reflns_number 16749
_diffrn_reflns_point_group_measured_fraction_full 0.933
_diffrn_reflns_point_group_measured_fraction_max 0.933
_diffrn_reflns_theta_full 24.671
_diffrn_reflns_theta_max 24.671
_diffrn_reflns_theta_min 2.159
_diffrn_source 'fine-focus sealed tube'
_exptl_absorpt_coefficient_mu 0.377
_exptl_absorpt_correction_T_max 0.9389
_exptl_absorpt_correction_T_min 0.7567
_exptl_absorpt_correction_type numerical
_exptl_absorpt_process_details X-Shape
_exptl_crystal_colour green
_exptl_crystal_density_diffrn 1.280
_exptl_crystal_description block
_exptl_crystal_F_000 1420
_exptl_crystal_size_max 0.08
_exptl_crystal_size_mid 0.06
_exptl_crystal_size_min 0.04
_refine_diff_density_max 1.296
_refine_diff_density_min -1.525
_refine_diff_density_rms 0.101
_refine_ls_extinction_method none
_refine_ls_goodness_of_fit_ref 1.036
_refine_ls_hydrogen_treatment mixed
_refine_ls_matrix_type full
_refine_ls_number_parameters 395
_refine_ls_number_reflns 5515
_refine_ls_number_restraints 0
_refine_ls_restrained_S_all 1.036
_refine_ls_R_factor_all 0.0887
_refine_ls_R_factor_gt 0.0788
_refine_ls_shift/su_max 0.025
_refine_ls_shift/su_mean 0.001
_refine_ls_structure_factor_coef Fsqd
_refine_ls_weighting_details 'w=1/[\s^2^(Fo^2^)+(0.1198P)^2^+6.6581P] where P=(Fo^2^+2Fc^2^)/3'
_refine_ls_weighting_scheme calc
_refine_ls_wR_factor_gt 0.2096
_refine_ls_wR_factor_ref 0.2175
_reflns_Friedel_coverage 0.000
_reflns_number_gt 4759
_reflns_number_total 5515
_reflns_threshold_expression 'I > 2\s(I)'
_cod_data_source_file 3.cif
_cod_data_source_block dimer_of_Cr
_cod_depositor_comments 'Adding full bibliography for 4513725--4513731.cif.'
_cod_database_code 4513727
_shelx_shelxl_version_number 2014/7
_shelx_space_group_comment
;
The symmetry employed for this shelxl refinement is uniquely defined
by the following loop, which should always be used as a source of
symmetry information in preference to the above space-group names.
They are only intended as comments.
;

loop_
_space_group_symop_operation_xyz
'x, y, z'
'-x+1/2, y+1/2, -z+1/2'
'-x, -y, -z'
'x-1/2, -y-1/2, z-1/2'

loop_
_atom_site_label
_atom_site_type_symbol
_atom_site_fract_x
_atom_site_fract_y
_atom_site_fract_z
_atom_site_U_iso_or_equiv
_atom_site_adp_type
_atom_site_occupancy
_atom_site_site_symmetry_order
_atom_site_calc_flag
_atom_site_refinement_flags_posn
_atom_site_refinement_flags_adp
C1 C 0.0398(3) 0.2301(3) 0.4412(2) 0.0214(8) Uani 1 1 d . .
C2 C -0.0071(3) 0.3182(3) 0.4214(2) 0.0279(9) Uani 1 1 d . .
H6 H -0.0676 0.3179 0.3900 0.034 Uiso 1 1 calc R U
C3 C 0.0355(4) 0.4055(3) 0.4481(2) 0.0353(11) Uani 1 1 d . .
H5 H 0.0033 0.4633 0.4346 0.042 Uiso 1 1 calc R U
C4 C 0.1250(4) 0.4080(3) 0.4945(3) 0.0376(11) Uani 1 1 d . .
H4 H 0.1532 0.4670 0.5124 0.045 Uiso 1 1 calc R U
C5 C 0.1724(3) 0.3217(3) 0.5141(2) 0.0324(10) Uani 1 1 d . .
H3 H 0.2330 0.3228 0.5452 0.039 Uiso 1 1 calc R U
C6 C 0.1302(3) 0.2330(3) 0.4875(2) 0.0246(9) Uani 1 1 d . .
H2 H 0.1628 0.1754 0.5010 0.030 Uiso 1 1 calc R U
C7 C -0.2362(4) 0.2936(4) 0.4706(3) 0.0563(15) Uani 1 1 d . .
H13 H -0.1868 0.3400 0.4782 0.068 Uiso 1 1 calc R U
H14 H -0.2397 0.2729 0.5234 0.068 Uiso 1 1 calc R U
C8 C -0.3215(4) 0.3379(5) 0.4256(4) 0.0658(7) Uani 1 1 d . .
H11 H -0.3111 0.3897 0.3911 0.079 Uiso 1 1 calc R U
H12 H -0.3537 0.3641 0.4619 0.079 Uiso 1 1 calc R U
C9 C -0.3749(4) 0.2545(5) 0.3753(4) 0.0658(7) Uani 1 1 d . .
H9 H -0.4090 0.2183 0.4053 0.079 Uiso 1 1 calc R U
H10 H -0.4165 0.2781 0.3253 0.079 Uiso 1 1 calc R U
C10 C -0.3001(3) 0.1934(3) 0.3592(2) 0.0342(10) Uani 1 1 d . .
H7 H -0.3163 0.1250 0.3568 0.041 Uiso 1 1 calc R U
H8 H -0.2896 0.2118 0.3083 0.041 Uiso 1 1 calc R U
C11 C 0.0623(3) -0.1997(3) 0.3756(2) 0.0192(8) Uani 1 1 d . .
C12 C 0.0147(3) -0.2869(3) 0.3701(2) 0.0236(8) Uani 1 1 d . .
H19 H -0.0253 -0.2960 0.4012 0.028 Uiso 1 1 calc R U
C13 C 0.0262(3) -0.3604(3) 0.3187(2) 0.0258(9) Uani 1 1 d . .
H18 H -0.0062 -0.4181 0.3157 0.031 Uiso 1 1 calc R U
C14 C 0.0852(3) -0.3488(3) 0.2720(2) 0.0300(9) Uani 1 1 d . .
H17 H 0.0938 -0.3985 0.2384 0.036 Uiso 1 1 calc R U
C15 C 0.1312(3) -0.2618(3) 0.2761(3) 0.0330(10) Uani 1 1 d . .
H16 H 0.1702 -0.2528 0.2441 0.040 Uiso 1 1 calc R U
C16 C 0.1206(3) -0.1878(3) 0.3268(2) 0.0269(9) Uani 1 1 d . .
H15 H 0.1523 -0.1298 0.3285 0.032 Uiso 1 1 calc R U
C17 C -0.1265(3) -0.0167(3) 0.2774(2) 0.0206(8) Uani 1 1 d . .
C18 C -0.1863(3) 0.0511(3) 0.2298(2) 0.0272(9) Uani 1 1 d . .
H24 H -0.1631 0.1076 0.2135 0.033 Uiso 1 1 calc R U
C19 C -0.2799(3) 0.0354(4) 0.2066(2) 0.0348(10) Uani 1 1 d . .
H23 H -0.3185 0.0818 0.1753 0.042 Uiso 1 1 calc R U
C20 C -0.3162(3) -0.0475(3) 0.2292(3) 0.0356(10) Uani 1 1 d . .
H22 H -0.3789 -0.0566 0.2146 0.043 Uiso 1 1 calc R U
C21 C -0.2585(3) -0.1171(3) 0.2737(2) 0.0327(10) Uani 1 1 d . .
H21 H -0.2826 -0.1741 0.2882 0.039 Uiso 1 1 calc R U
C22 C -0.1648(3) -0.1028(3) 0.2973(2) 0.0262(9) Uani 1 1 d . .
H20 H -0.1268 -0.1509 0.3267 0.031 Uiso 1 1 calc R U
C23 C 0.2191(3) 0.0541(3) 0.4100(2) 0.0209(8) Uani 1 1 d . .
C24 C 0.2674(3) 0.1271(3) 0.3845(2) 0.0291(9) Uani 1 1 d . .
H29 H 0.2369 0.1673 0.3420 0.035 Uiso 1 1 calc R U
C25 C 0.3596(3) 0.1417(3) 0.4205(3) 0.0353(10) Uani 1 1 d . .
H28 H 0.3897 0.1916 0.4024 0.042 Uiso 1 1 calc R U
C26 C 0.4068(3) 0.0829(4) 0.4829(3) 0.0437(12) Uani 1 1 d . .
H27 H 0.4687 0.0921 0.5071 0.052 Uiso 1 1 calc R U
C27 C 0.3602(3) 0.0102(4) 0.5086(3) 0.0465(13) Uani 1 1 d . .
H26 H 0.3914 -0.0291 0.5513 0.056 Uiso 1 1 calc R U
C28 C 0.2686(3) -0.0065(3) 0.4730(3) 0.0334(10) Uani 1 1 d . .
H25 H 0.2395 -0.0578 0.4908 0.040 Uiso 1 1 calc R U
C29 C -0.0187(5) 0.2597(4) 0.2188(4) 0.0647(17) Uani 1 1 d . .
H36 H -0.0274 0.2512 0.2719 0.078 Uiso 1 1 calc R U
H37 H -0.0779 0.2657 0.1794 0.078 Uiso 1 1 calc R U
C30 C 0.0380(5) 0.3483(5) 0.2173(4) 0.0658(7) Uani 1 1 d . .
H34 H 0.0715 0.3678 0.2716 0.079 Uiso 1 1 calc R U
H35 H 0.0002 0.4021 0.1908 0.079 Uiso 1 1 calc R U
C31 C 0.1021(5) 0.3159(5) 0.1696(4) 0.0658(7) Uani 1 1 d . .
H32 H 0.0989 0.3597 0.1249 0.079 Uiso 1 1 calc R U
H33 H 0.1645 0.3138 0.2039 0.079 Uiso 1 1 calc R U
C32 C 0.0704(5) 0.2182(4) 0.1401(3) 0.0607(17) Uani 1 1 d . .
H30 H 0.0261 0.2216 0.0872 0.073 Uiso 1 1 calc R U
H31 H 0.1210 0.1778 0.1364 0.073 Uiso 1 1 calc R U
C33 C 0.2106(3) -0.0112(4) 0.1993(3) 0.0421(12) Uani 1 1 d . .
H44 H 0.2427 -0.0411 0.2504 0.051 Uiso 1 1 calc R U
H45 H 0.2345 0.0539 0.1977 0.051 Uiso 1 1 calc R U
C34 C 0.2219(5) -0.0701(5) 0.1305(4) 0.0658(7) Uani 1 1 d . .
H42 H 0.2683 -0.0417 0.1092 0.079 Uiso 1 1 calc R U
H43 H 0.2401 -0.1359 0.1481 0.079 Uiso 1 1 calc R U
C35 C 0.1370(4) -0.0705(5) 0.0711(4) 0.0658(7) Uani 1 1 d . .
H40 H 0.1276 -0.1311 0.0411 0.079 Uiso 1 1 calc R U
H41 H 0.1327 -0.0170 0.0335 0.079 Uiso 1 1 calc R U
C36 C 0.0683(4) -0.0591(5) 0.1183(3) 0.0565(15) Uani 1 1 d . .
H38 H 0.0157 -0.0226 0.0873 0.068 Uiso 1 1 calc R U
H39 H 0.0480 -0.1222 0.1314 0.068 Uiso 1 1 calc R U
Cr1 Cr 0.02813(4) 0.00898(4) 0.41845(3) 0.0149(2) Uani 1 1 d . .
Li1 Li -0.1087(5) 0.1352(5) 0.4563(4) 0.0263(14) Uani 1 1 d . .
Li2 Li 0.0565(5) 0.0572(6) 0.2649(4) 0.0318(16) Uani 1 1 d . .
O1 O 0.08385(17) 0.00645(18) 0.54011(14) 0.0188(6) Uani 1 1 d . .
O2 O -0.00614(18) 0.14776(18) 0.41450(14) 0.0196(6) Uani 1 1 d . .
O3 O -0.2201(2) 0.2115(2) 0.42552(17) 0.0324(7) Uani 1 1 d . .
O4 O 0.05382(18) -0.13159(18) 0.42913(14) 0.0204(6) Uani 1 1 d . .
O5 O -0.03784(19) -0.00157(19) 0.30208(15) 0.0229(6) Uani 1 1 d . .
O6 O 0.13059(17) 0.04323(19) 0.37534(14) 0.0211(6) Uani 1 1 d . .
O7 O 0.0292(3) 0.1803(3) 0.1997(2) 0.0481(9) Uani 1 1 d . .
O8 O 0.1146(2) -0.0077(2) 0.19040(18) 0.0360(8) Uani 1 1 d . .
H1 H 0.1197 0.0519 0.5610 0.029(12) Uiso 1 1 d . .

loop_
_atom_site_aniso_label
_atom_site_aniso_U_11
_atom_site_aniso_U_22
_atom_site_aniso_U_33
_atom_site_aniso_U_23
_atom_site_aniso_U_13
_atom_site_aniso_U_12
C1 0.031(2) 0.023(2) 0.0172(16) 0.0009(14) 0.0183(15) -0.0035(16)
C2 0.041(3) 0.027(2) 0.0218(18) 0.0030(15) 0.0180(17) 0.0019(18)
C3 0.067(3) 0.022(2) 0.026(2) -0.0005(16) 0.029(2) 0.003(2)
C4 0.063(3) 0.026(2) 0.034(2) -0.0090(18) 0.031(2) -0.016(2)
C5 0.039(3) 0.039(3) 0.028(2) -0.0094(18) 0.0227(18) -0.010(2)
C6 0.031(2) 0.026(2) 0.0238(18) -0.0028(15) 0.0182(16) -0.0020(17)
C7 0.046(3) 0.057(3) 0.058(3) -0.020(3) 0.001(2) 0.021(3)
C8 0.0625(17) 0.0814(19) 0.0565(14) -0.0099(13) 0.0216(12) 0.0050(14)
C9 0.0625(17) 0.0814(19) 0.0565(14) -0.0099(13) 0.0216(12) 0.0050(14)
C10 0.038(3) 0.040(3) 0.026(2) 0.0028(18) 0.0097(18) 0.002(2)
C11 0.0205(19) 0.0229(19) 0.0160(16) -0.0026(14) 0.0079(14) 0.0049(15)
C12 0.029(2) 0.026(2) 0.0197(17) -0.0005(15) 0.0129(15) -0.0007(17)
C13 0.028(2) 0.023(2) 0.0271(19) -0.0031(15) 0.0090(16) -0.0018(16)
C14 0.035(2) 0.028(2) 0.031(2) -0.0084(17) 0.0166(18) 0.0029(18)
C15 0.034(2) 0.039(2) 0.036(2) -0.0085(19) 0.0263(19) -0.0008(19)
C16 0.028(2) 0.028(2) 0.031(2) -0.0060(16) 0.0168(17) -0.0043(17)
C17 0.020(2) 0.033(2) 0.0095(16) -0.0048(14) 0.0044(14) -0.0001(16)
C18 0.030(2) 0.034(2) 0.0171(17) 0.0021(16) 0.0049(16) 0.0026(18)
C19 0.033(3) 0.043(3) 0.024(2) -0.0023(18) 0.0002(17) 0.008(2)
C20 0.020(2) 0.048(3) 0.036(2) -0.013(2) 0.0029(18) -0.0002(19)
C21 0.027(2) 0.037(2) 0.034(2) -0.0078(18) 0.0094(18) -0.0067(19)
C22 0.026(2) 0.031(2) 0.0213(18) -0.0026(16) 0.0061(16) 0.0011(17)
C23 0.022(2) 0.028(2) 0.0163(16) -0.0040(14) 0.0120(15) 0.0034(16)
C24 0.030(2) 0.036(2) 0.0251(19) 0.0059(17) 0.0146(17) -0.0014(18)
C25 0.031(2) 0.042(3) 0.039(2) 0.0017(19) 0.0183(19) -0.012(2)
C26 0.020(2) 0.067(3) 0.044(3) 0.008(2) 0.0084(19) -0.005(2)
C27 0.028(3) 0.064(3) 0.046(3) 0.025(2) 0.007(2) 0.005(2)
C28 0.023(2) 0.043(3) 0.037(2) 0.0144(19) 0.0135(19) 0.0013(18)
C29 0.092(5) 0.057(4) 0.064(3) 0.001(3) 0.053(4) 0.009(3)
C30 0.0625(17) 0.0814(19) 0.0565(14) -0.0099(13) 0.0216(12) 0.0050(14)
C31 0.0625(17) 0.0814(19) 0.0565(14) -0.0099(13) 0.0216(12) 0.0050(14)
C32 0.088(5) 0.059(4) 0.058(3) 0.021(3) 0.057(3) 0.015(3)
C33 0.032(3) 0.059(3) 0.041(3) -0.007(2) 0.020(2) 0.000(2)
C34 0.0625(17) 0.0814(19) 0.0565(14) -0.0099(13) 0.0216(12) 0.0050(14)
C35 0.0625(17) 0.0814(19) 0.0565(14) -0.0099(13) 0.0216(12) 0.0050(14)
C36 0.045(3) 0.068(4) 0.046(3) -0.008(3) -0.004(2) -0.008(3)
Cr1 0.0151(4) 0.0199(4) 0.0125(3) -0.0004(2) 0.0084(2) 0.0001(2)
Li1 0.025(4) 0.033(4) 0.026(3) 0.000(3) 0.016(3) 0.010(3)
Li2 0.026(4) 0.052(5) 0.022(3) 0.003(3) 0.014(3) -0.001(3)
O1 0.0118(14) 0.0307(15) 0.0154(12) -0.0005(10) 0.0064(10) 0.0007(11)
O2 0.0230(14) 0.0192(13) 0.0208(12) 0.0010(10) 0.0128(10) 0.0009(11)
O3 0.0292(17) 0.0312(16) 0.0375(15) -0.0030(13) 0.0108(13) 0.0111(13)
O4 0.0268(15) 0.0206(13) 0.0171(12) -0.0017(10) 0.0115(10) 0.0020(11)
O5 0.0198(15) 0.0350(16) 0.0152(12) -0.0018(10) 0.0071(11) -0.0041(11)
O6 0.0184(14) 0.0299(15) 0.0189(12) -0.0014(11) 0.0117(10) -0.0013(11)
O7 0.067(3) 0.048(2) 0.0433(18) 0.0175(15) 0.0393(18) 0.0141(17)
O8 0.0330(18) 0.052(2) 0.0267(15) -0.0052(13) 0.0147(13) -0.0044(14)

loop_
_atom_type_symbol
_atom_type_description
_atom_type_scat_dispersion_real
_atom_type_scat_dispersion_imag
_atom_type_scat_source
C C 0.0030 0.0020 'International Tables Vol C Tables 4.2.6.8 and 6.1.1.4'
H H 0.0000 0.0000 'International Tables Vol C Tables 4.2.6.8 and 6.1.1.4'
Cr Cr 0.3210 0.6240 'International Tables Vol C Tables 4.2.6.8 and 6.1.1.4'
Li Li 0.0000 0.0000 'International Tables Vol C Tables 4.2.6.8 and 6.1.1.4'
O O 0.0110 0.0060 'International Tables Vol C Tables 4.2.6.8 and 6.1.1.4'

loop_
_geom_angle_atom_site_label_1
_geom_angle_atom_site_label_2
_geom_angle_atom_site_label_3
_geom_angle
_geom_angle_site_symmetry_1
_geom_angle_site_symmetry_3
O2 C1 C6 124.1(3) . .
O2 C1 C2 117.6(4) . .
C6 C1 C2 118.3(4) . .
C3 C2 C1 120.6(4) . .
C3 C2 H6 119.7 . .
C1 C2 H6 119.7 . .
C4 C3 C2 120.9(4) . .
C4 C3 H5 119.6 . .
C2 C3 H5 119.6 . .
C3 C4 C5 119.1(4) . .
C3 C4 H4 120.4 . .
C5 C4 H4 120.4 . .
C4 C5 C6 120.6(4) . .
C4 C5 H3 119.7 . .
C6 C5 H3 119.7 . .
C1 C6 C5 120.4(4) . .
C1 C6 H2 119.8 . .
C5 C6 H2 119.8 . .
O3 C7 C8 108.0(4) . .
O3 C7 H13 110.1 . .
C8 C7 H13 110.1 . .
O3 C7 H14 110.1 . .
C8 C7 H14 110.1 . .
H13 C7 H14 108.4 . .
C7 C8 C9 104.1(5) . .
C7 C8 H11 110.9 . .
C9 C8 H11 110.9 . .
C7 C8 H12 110.9 . .
C9 C8 H12 110.9 . .
H11 C8 H12 109.0 . .
C10 C9 C8 102.2(5) . .
C10 C9 H9 111.3 . .
C8 C9 H9 111.3 . .
C10 C9 H10 111.3 . .
C8 C9 H10 111.3 . .
H9 C9 H10 109.2 . .
O3 C10 C9 106.1(4) . .
O3 C10 H7 110.5 . .
C9 C10 H7 110.5 . .
O3 C10 H8 110.5 . .
C9 C10 H8 110.5 . .
H7 C10 H8 108.7 . .
O4 C11 C12 119.7(3) . .
O4 C11 C16 122.1(3) . .
C12 C11 C16 118.1(3) . .
C13 C12 C11 120.7(3) . .
C13 C12 H19 119.6 . .
C11 C12 H19 119.6 . .
C14 C13 C12 120.8(4) . .
C14 C13 H18 119.6 . .
C12 C13 H18 119.6 . .
C13 C14 C15 118.6(4) . .
C13 C14 H17 120.7 . .
C15 C14 H17 120.7 . .
C14 C15 C16 121.4(4) . .
C14 C15 H16 119.3 . .
C16 C15 H16 119.3 . .
C15 C16 C11 120.2(4) . .
C15 C16 H15 119.9 . .
C11 C16 H15 119.9 . .
O5 C17 C18 121.8(4) . .
O5 C17 C22 121.1(3) . .
C18 C17 C22 117.2(4) . .
C19 C18 C17 120.9(4) . .
C19 C18 H24 119.5 . .
C17 C18 H24 119.5 . .
C20 C19 C18 121.0(4) . .
C20 C19 H23 119.5 . .
C18 C19 H23 119.5 . .
C19 C20 C21 119.2(4) . .
C19 C20 H22 120.4 . .
C21 C20 H22 120.4 . .
C20 C21 C22 120.6(4) . .
C20 C21 H21 119.7 . .
C22 C21 H21 119.7 . .
C21 C22 C17 121.0(4) . .
C21 C22 H20 119.5 . .
C17 C22 H20 119.5 . .
O6 C23 C24 120.3(3) . .
O6 C23 C28 122.6(3) . .
C24 C23 C28 117.1(4) . .
C25 C24 C23 121.8(4) . .
C25 C24 H29 119.1 . .
C23 C24 H29 119.1 . .
C26 C25 C24 120.5(4) . .
C26 C25 H28 119.8 . .
C24 C25 H28 119.8 . .
C27 C26 C25 118.4(4) . .
C27 C26 H27 120.8 . .
C25 C26 H27 120.8 . .
C26 C27 C28 122.2(4) . .
C26 C27 H26 118.9 . .
C28 C27 H26 118.9 . .
C27 C28 C23 119.9(4) . .
C27 C28 H25 120.0 . .
C23 C28 H25 120.0 . .
O7 C29 C30 106.5(5) . .
O7 C29 H36 110.4 . .
C30 C29 H36 110.4 . .
O7 C29 H37 110.4 . .
C30 C29 H37 110.4 . .
H36 C29 H37 108.6 . .
C29 C30 C31 103.7(5) . .
C29 C30 H34 111.0 . .
C31 C30 H34 111.0 . .
C29 C30 H35 111.0 . .
C31 C30 H35 111.0 . .
H34 C30 H35 109.0 . .
C32 C31 C30 104.8(5) . .
C32 C31 H32 110.8 . .
C30 C31 H32 110.8 . .
C32 C31 H33 110.8 . .
C30 C31 H33 110.8 . .
H32 C31 H33 108.9 . .
O7 C32 C31 104.5(4) . .
O7 C32 H30 110.8 . .
C31 C32 H30 110.8 . .
O7 C32 H31 110.8 . .
C31 C32 H31 110.8 . .
H30 C32 H31 108.9 . .
O8 C33 C34 106.3(4) . .
O8 C33 H44 110.5 . .
C34 C33 H44 110.5 . .
O8 C33 H45 110.5 . .
C34 C33 H45 110.5 . .
H44 C33 H45 108.7 . .
C35 C34 C33 106.8(5) . .
C35 C34 H42 110.4 . .
C33 C34 H42 110.4 . .
C35 C34 H43 110.3 . .
C33 C34 H43 110.3 . .
H42 C34 H43 108.6 . .
C34 C35 C36 104.3(5) . .
C34 C35 H40 110.9 . .
C36 C35 H40 110.9 . .
C34 C35 H41 110.9 . .
C36 C35 H41 110.9 . .
H40 C35 H41 108.9 . .
O8 C36 C35 105.8(4) . .
O8 C36 H38 110.6 . .
C35 C36 H38 110.6 . .
O8 C36 H39 110.6 . .
C35 C36 H39 110.6 . .
H38 C36 H39 108.7 . .
O4 Cr1 O6 96.34(11) . .
O4 Cr1 O2 174.20(10) . .
O6 Cr1 O2 89.31(11) . .
O4 Cr1 O5 93.07(11) . .
O6 Cr1 O5 82.31(11) . .
O2 Cr1 O5 88.97(11) . .
O4 Cr1 O1 82.68(10) . .
O6 Cr1 O1 104.38(10) . .
O2 Cr1 O1 94.68(10) . .
O5 Cr1 O1 172.38(10) . .
O4 Cr1 O1 91.74(10) . 3_556
O6 Cr1 O1 171.86(11) . 3_556
O2 Cr1 O1 82.63(10) . 3_556
O5 Cr1 O1 96.33(11) . 3_556
O1 Cr1 O1 77.56(11) . 3_556
O4 Cr1 Cr1 86.46(7) . 3_556
O6 Cr1 Cr1 142.79(8) . 3_556
O2 Cr1 Cr1 88.25(7) . 3_556
O5 Cr1 Cr1 134.73(8) . 3_556
O1 Cr1 Cr1 38.99(7) . 3_556
O1 Cr1 Cr1 38.56(7) 3_556 3_556
Cr1 O1 Cr1 102.45(11) . 3_556
Cr1 O1 H1 117.5(2) . .
Cr1 O1 H1 115.8(2) 3_556 .
C1 O2 Cr1 134.0(2) . .
C7 O3 C10 109.2(3) . .
C11 O4 Cr1 132.4(2) . .
C17 O5 Cr1 121.4(2) . .
C23 O6 Cr1 132.6(2) . .
C29 O7 C32 104.4(4) . .
C36 O8 C33 108.4(4) . .

loop_
_geom_bond_atom_site_label_1
_geom_bond_atom_site_label_2
_geom_bond_distance
_geom_bond_site_symmetry_2
C1 O2 1.344(5) .
C1 C6 1.387(6) .
C1 C2 1.400(6) .
C2 C3 1.381(6) .
C2 H6 0.9300 .
C3 C4 1.377(7) .
C3 H5 0.9300 .
C4 C5 1.382(7) .
C4 H4 0.9300 .
C5 C6 1.396(6) .
C5 H3 0.9300 .
C6 H2 0.9300 .
C7 O3 1.431(6) .
C7 C8 1.451(8) .
C7 H13 0.9700 .
C7 H14 0.9700 .
C8 C9 1.529(9) .
C8 H11 0.9700 .
C8 H12 0.9700 .
C9 C10 1.508(7) .
C9 H9 0.9700 .
C9 H10 0.9700 .
C10 O3 1.441(5) .
C10 H7 0.9700 .
C10 H8 0.9700 .
C11 O4 1.348(4) .
C11 C12 1.392(6) .
C11 C16 1.400(5) .
C12 C13 1.388(5) .
C12 H19 0.9300 .
C13 C14 1.381(6) .
C13 H18 0.9300 .
C14 C15 1.380(6) .
C14 H17 0.9300 .
C15 C16 1.381(5) .
C15 H16 0.9300 .
C16 H15 0.9300 .
C17 O5 1.318(5) .
C17 C18 1.398(6) .
C17 C22 1.407(6) .
C18 C19 1.391(6) .
C18 H24 0.9300 .
C19 C20 1.373(7) .
C19 H23 0.9300 .
C20 C21 1.378(6) .
C20 H22 0.9300 .
C21 C22 1.390(6) .
C21 H21 0.9300 .
C22 H20 0.9300 .
C23 O6 1.325(5) .
C23 C24 1.391(5) .
C23 C28 1.407(6) .
C24 C25 1.385(6) .
C24 H29 0.9300 .
C25 C26 1.376(7) .
C25 H28 0.9300 .
C26 C27 1.372(7) .
C26 H27 0.9300 .
C27 C28 1.381(7) .
C27 H26 0.9300 .
C28 H25 0.9300 .
C29 O7 1.406(7) .
C29 C30 1.501(9) .
C29 H36 0.9700 .
C29 H37 0.9700 .
C30 C31 1.516(8) .
C30 H34 0.9700 .
C30 H35 0.9700 .
C31 C32 1.470(9) .
C31 H32 0.9700 .
C31 H33 0.9700 .
C32 O7 1.448(5) .
C32 H30 0.9700 .
C32 H31 0.9700 .
C33 O8 1.435(6) .
C33 C34 1.487(7) .
C33 H44 0.9700 .
C33 H45 0.9700 .
C34 C35 1.409(9) .
C34 H42 0.9700 .
C34 H43 0.9700 .
C35 C36 1.511(8) .
C35 H40 0.9700 .
C35 H41 0.9700 .
C36 O8 1.430(6) .
C36 H38 0.9700 .
C36 H39 0.9700 .
Cr1 O4 1.971(3) .
Cr1 O6 1.975(2) .
Cr1 O2 1.976(3) .
Cr1 O5 1.979(3) .
Cr1 O1 2.028(2) .
Cr1 O1 2.048(3) 3_556
Cr1 Cr1 3.1775(10) 3_556
O1 Cr1 2.047(3) 3_556
O1 H1 0.842(3) .

loop_
_geom_torsion_atom_site_label_1
_geom_torsion_atom_site_label_2
_geom_torsion_atom_site_label_3
_geom_torsion_atom_site_label_4
_geom_torsion
O2 C1 C2 C3 178.8(3)
C6 C1 C2 C3 -0.6(5)
C1 C2 C3 C4 0.2(6)
C2 C3 C4 C5 0.2(6)
C3 C4 C5 C6 -0.3(6)
O2 C1 C6 C5 -178.8(3)
C2 C1 C6 C5 0.5(5)
C4 C5 C6 C1 -0.1(5)
O3 C7 C8 C9 26.1(7)
C7 C8 C9 C10 -32.2(6)
C8 C9 C10 O3 27.0(6)
O4 C11 C12 C13 -176.4(3)
C16 C11 C12 C13 1.2(6)
C11 C12 C13 C14 0.1(6)
C12 C13 C14 C15 -1.3(6)
C13 C14 C15 C16 1.2(7)
C14 C15 C16 C11 0.0(7)
O4 C11 C16 C15 176.2(4)
C12 C11 C16 C15 -1.2(6)
O5 C17 C18 C19 -177.8(3)
C22 C17 C18 C19 2.9(5)
C17 C18 C19 C20 -0.5(6)
C18 C19 C20 C21 -1.7(6)
C19 C20 C21 C22 1.5(6)
C20 C21 C22 C17 0.9(6)
O5 C17 C22 C21 177.6(3)
C18 C17 C22 C21 -3.0(5)
O6 C23 C24 C25 178.7(4)
C28 C23 C24 C25 -1.6(6)
C23 C24 C25 C26 0.7(7)
C24 C25 C26 C27 -0.4(7)
C25 C26 C27 C28 1.1(8)
C26 C27 C28 C23 -2.1(8)
O6 C23 C28 C27 -178.0(4)
C24 C23 C28 C27 2.3(6)
O7 C29 C30 C31 18.3(7)
C29 C30 C31 C32 6.6(7)
C30 C31 C32 O7 -28.4(7)
O8 C33 C34 C35 19.7(7)
C33 C34 C35 C36 -28.5(7)
C34 C35 C36 O8 27.4(7)
C6 C1 O2 Cr1 -5.5(5)
C2 C1 O2 Cr1 175.2(2)
C8 C7 O3 C10 -9.1(6)
C9 C10 O3 C7 -12.1(5)
C12 C11 O4 Cr1 -130.6(3)
C16 C11 O4 Cr1 52.0(5)
C18 C17 O5 Cr1 117.2(3)
C22 C17 O5 Cr1 -63.4(4)
C24 C23 O6 Cr1 -141.9(3)
C28 C23 O6 Cr1 38.4(5)
C30 C29 O7 C32 -36.6(6)
C31 C32 O7 C29 40.7(6)
C35 C36 O8 C33 -15.4(6)
C34 C33 O8 C36 -1.8(6)
